data_2224924
loop_
_publ_author_name
'Chen, Le'
'He, Hongwu'
'Peng, Hao'

_publ_section_title
;
 <i>N</i>,<i>N</i>'-Bis[4-(trifluoromethyl)phenyl]pyridine-2,6-dicarboxamide
;
_journal_coeditor_code CV2671
_journal_issue 2
_journal_name_full 'Acta Crystallographica Section E'
_journal_page_first o405
_journal_paper_doi 10.1107/S1600536810001753
_journal_volume 66
_journal_year 2010
_chemical_formula_iupac 'C21 H13 F6 N3 O2'
_chemical_formula_moiety 'C21 H13 F6 N3 O2'
_chemical_formula_sum 'C21 H13 F6 N3 O2'
_chemical_formula_weight 453.34
_chemical_name_systematic
;
<i>N</i>,<i>N</i>'-Bis[4-(trifluoromethyl)phenyl]pyridine-2,6-dicarboxamide
;
_space_group_IT_number 14
_symmetry_cell_setting monoclinic
_symmetry_space_group_name_Hall '-P 2ybc'
_symmetry_space_group_name_H-M 'P 1 21/c 1'
_atom_sites_solution_hydrogens geom
_atom_sites_solution_primary direct
_atom_sites_solution_secondary difmap
_cell_angle_alpha 90.00
_cell_angle_beta 109.474(2)
_cell_angle_gamma 90.00
_cell_formula_units_Z 4
_cell_length_a 9.8308(10)
_cell_length_b 23.787(3)
_cell_length_c 8.9577(10)
_cell_measurement_reflns_used 3607
_cell_measurement_temperature 298(2)
_cell_measurement_theta_max 25.01
_cell_measurement_theta_min 2.36
_cell_volume 1974.9(4)
_computing_cell_refinement '<i>SAINT</i> (Bruker, 2001)'
_computing_data_collection '<i>SMART</i> (Bruker, 2001)'
_computing_data_reduction '<i>SAINT</i> (Bruker, 2001)'
_computing_molecular_graphics '<i>PLATON</i> (Spek, 2009)'
_computing_publication_material '<i>PLATON</i> (Spek, 2009)'
_computing_structure_refinement '<i>SHELXL97</i> (Sheldrick, 2008)'
_computing_structure_solution '<i>SHELXS97</i> (Sheldrick, 2008)'
_diffrn_ambient_temperature 298(2)
_diffrn_measured_fraction_theta_full 0.996
_diffrn_measured_fraction_theta_max 0.996
_diffrn_measurement_device_type 'Bruker SMART CCD area-detector'
_diffrn_measurement_method 'phi and omega scans'
_diffrn_radiation_monochromator graphite
_diffrn_radiation_source 'fine-focus sealed tube'
_diffrn_radiation_type MoK\a
_diffrn_radiation_wavelength 0.71073
_diffrn_reflns_av_R_equivalents 0.0433
_diffrn_reflns_av_sigmaI/netI 0.0360
_diffrn_reflns_limit_h_max 11
_diffrn_reflns_limit_h_min -11
_diffrn_reflns_limit_k_max 22
_diffrn_reflns_limit_k_min -28
_diffrn_reflns_limit_l_max 10
_diffrn_reflns_limit_l_min -10
_diffrn_reflns_number 12033
_diffrn_reflns_theta_full 25.50
_diffrn_reflns_theta_max 25.50
_diffrn_reflns_theta_min 2.20
_exptl_absorpt_coefficient_mu 0.138
_exptl_absorpt_correction_type none
_exptl_crystal_colour colourless
_exptl_crystal_density_diffrn 1.525
_exptl_crystal_density_method 'not measured'
_exptl_crystal_description block
_exptl_crystal_F_000 920
_exptl_crystal_size_max 0.20
_exptl_crystal_size_mid 0.12
_exptl_crystal_size_min 0.10
_refine_diff_density_max 0.316
_refine_diff_density_min -0.249
_refine_ls_extinction_method none
_refine_ls_goodness_of_fit_ref 1.173
_refine_ls_hydrogen_treatment mixed
_refine_ls_matrix_type full
_refine_ls_number_parameters 351
_refine_ls_number_reflns 3653
_refine_ls_number_restraints 96
_refine_ls_restrained_S_all 1.253
_refine_ls_R_factor_all 0.0907
_refine_ls_R_factor_gt 0.0782
_refine_ls_shift/su_max 0.001
_refine_ls_shift/su_mean 0.000
_refine_ls_structure_factor_coef Fsqd
_refine_ls_weighting_details 'calc w=1/[\s^2^(Fo^2^)+(0.0634P)^2^+1.4024P] where P=(Fo^2^+2Fc^2^)/3'
_refine_ls_weighting_scheme calc
_refine_ls_wR_factor_gt 0.1735
_refine_ls_wR_factor_ref 0.1810
_reflns_number_gt 3138
_reflns_number_total 3653
_reflns_threshold_expression I>2sigma(I)
_cod_data_source_file cv2671.cif
_cod_data_source_block I
_cod_original_cell_volume 1974.8(4)
_cod_original_sg_symbol_H-M 'P 21/c'
_cod_database_code 2224924
_cod_database_fobs_code 2224924

loop_
_symmetry_equiv_pos_as_xyz
'x, y, z'
'-x, y+1/2, -z+1/2'
'-x, -y, -z'
'x, -y-1/2, z-1/2'

loop_
_atom_site_type_symbol
_atom_site_label
_atom_site_fract_x
_atom_site_fract_y
_atom_site_fract_z
_atom_site_U_iso_or_equiv
_atom_site_adp_type
_atom_site_calc_flag
_atom_site_refinement_flags
_atom_site_occupancy
_atom_site_disorder_assembly
_atom_site_disorder_group
C C1 0.1924(3) 0.17950(12) 0.0978(3) 0.0384(7) Uani d . 1 . .
C C2 0.1982(4) 0.12169(14) 0.1004(4) 0.0491(8) Uani d . 1 . .
H H2 0.1447 0.1009 0.1492 0.059 Uiso calc R 1 . .
C C3 0.2849(4) 0.09535(14) 0.0289(4) 0.0557(9) Uani d . 1 . .
H H3 0.2902 0.0563 0.0282 0.067 Uiso calc R 1 . .
C C4 0.3637(3) 0.12687(13) -0.0413(4) 0.0461(8) Uani d . 1 . .
H H4 0.4218 0.1097 -0.0914 0.055 Uiso calc R 1 . .
C C5 0.3546(3) 0.18462(12) -0.0356(3) 0.0356(6) Uani d . 1 . .
C C6 0.0990(3) 0.21071(13) 0.1728(3) 0.0400(7) Uani d . 1 . .
C C7 -0.0025(3) 0.30625(13) 0.1730(3) 0.0394(7) Uani d . 1 . .
C C8 -0.1031(3) 0.29432(15) 0.2475(4) 0.0498(8) Uani d . 1 . .
H H8 -0.1244 0.2573 0.2643 0.060 Uiso calc R 1 . .
C C9 -0.1704(3) 0.33774(17) 0.2959(4) 0.0581(9) Uani d . 1 . .
H H9 -0.2373 0.3298 0.3458 0.070 Uiso calc R 1 . .
C C10 -0.1409(3) 0.39243(16) 0.2721(4) 0.0565(9) Uani d . 1 A .
C C11 -0.0435(4) 0.40445(15) 0.1948(5) 0.0620(10) Uani d . 1 . .
H H11 -0.0236 0.4416 0.1772 0.074 Uiso calc R 1 . .
C C12 0.0234(4) 0.36158(14) 0.1444(4) 0.0535(9) Uani d . 1 . .
H H12 0.0869 0.3698 0.0904 0.064 Uiso calc R 1 . .
C C13 -0.2060(4) 0.4394(2) 0.3348(5) 0.0853(14) Uani d D 1 . .
C C14 0.4430(3) 0.22150(13) -0.1048(3) 0.0377(7) Uani d . 1 . .
C C15 0.5242(3) 0.32122(13) -0.0892(3) 0.0400(7) Uani d . 1 . .
C C16 0.4878(4) 0.37330(15) -0.0475(4) 0.0564(9) Uani d . 1 . .
H H16 0.4215 0.3760 0.0057 0.068 Uiso calc R 1 . .
C C17 0.5477(4) 0.42116(16) -0.0833(5) 0.0661(10) Uani d . 1 . .
H H17 0.5200 0.4561 -0.0567 0.079 Uiso calc R 1 . .
C C18 0.6488(4) 0.41772(16) -0.1585(4) 0.0599(10) Uani d . 1 B .
C C19 0.6873(4) 0.36594(17) -0.1989(4) 0.0620(10) Uani d . 1 . .
H H19 0.7560 0.3635 -0.2492 0.074 Uiso calc R 1 . .
C C20 0.6258(3) 0.31734(15) -0.1662(4) 0.0491(8) Uani d . 1 . .
H H20 0.6518 0.2825 -0.1952 0.059 Uiso calc R 1 . .
C C21 0.7100(6) 0.4701(2) -0.2000(5) 0.0930(16) Uani d D 1 . .
N N1 0.2702(2) 0.21094(10) 0.0320(3) 0.0357(6) Uani d . 1 . .
N N2 0.0727(3) 0.26423(11) 0.1232(3) 0.0430(6) Uani d . 1 . .
H H2A 0.110(4) 0.2753(14) 0.057(4) 0.052 Uiso d . 1 . .
N N3 0.4573(3) 0.27437(11) -0.0487(3) 0.0442(7) Uani d . 1 . .
H H3A 0.420(4) 0.2803(14) 0.022(4) 0.053 Uiso d . 1 . .
O O1 0.0553(3) 0.18852(10) 0.2706(3) 0.0663(7) Uani d . 1 . .
O O2 0.4942(3) 0.20366(10) -0.2017(3) 0.0566(7) Uani d . 1 . .
F F1 -0.3471(7) 0.4321(5) 0.3055(10) 0.104(3) Uani d PDU 0.550(10) A 1
F F2 -0.1415(10) 0.4449(5) 0.4902(8) 0.130(4) Uani d PDU 0.550(10) A 1
F F3 -0.1944(10) 0.4899(3) 0.2690(12) 0.127(4) Uani d PDU 0.550(10) A 1
F F4 0.7508(11) 0.5071(4) -0.0789(9) 0.143(4) Uani d PDU 0.580(10) B 1
F F5 0.6273(14) 0.4946(5) -0.3320(9) 0.122(4) Uani d PDU 0.580(10) B 1
F F6 0.8385(8) 0.4579(5) -0.2243(14) 0.133(4) Uani d PDU 0.580(10) B 1
F F4' 0.8527(8) 0.4711(6) -0.1667(18) 0.119(5) Uani d PDU 0.450(10) B 2
F F1' -0.3145(10) 0.4220(6) 0.3872(14) 0.130(5) Uani d PDU 0.450(10) A 2
F F5' 0.6697(11) 0.5178(4) -0.1386(12) 0.109(3) Uani d PDU 0.450(10) B 2
F F3' -0.1123(11) 0.4662(5) 0.4586(11) 0.088(3) Uani d PDU 0.420(10) A 2
F F2' -0.2616(11) 0.4801(5) 0.2255(12) 0.110(4) Uani d PDU 0.420(10) A 2
F F6' 0.6506(17) 0.4783(6) -0.3602(9) 0.102(4) Uani d PDU 0.420(10) B 2

loop_
_atom_site_aniso_label
_atom_site_aniso_U_11
_atom_site_aniso_U_22
_atom_site_aniso_U_33
_atom_site_aniso_U_12
_atom_site_aniso_U_13
_atom_site_aniso_U_23
C1 0.0394(16) 0.0387(17) 0.0408(16) -0.0035(12) 0.0182(13) -0.0019(13)
C2 0.0565(19) 0.0434(19) 0.0562(19) -0.0060(15) 0.0305(16) -0.0004(15)
C3 0.073(2) 0.0319(17) 0.072(2) 0.0011(15) 0.038(2) -0.0021(16)
C4 0.0534(18) 0.0430(18) 0.0489(18) 0.0050(14) 0.0265(15) -0.0026(14)
C5 0.0329(14) 0.0392(16) 0.0366(15) 0.0050(12) 0.0141(12) 0.0006(12)
C6 0.0395(16) 0.0422(18) 0.0456(17) -0.0055(13) 0.0240(14) -0.0025(13)
C7 0.0328(15) 0.0467(18) 0.0411(16) 0.0030(13) 0.0156(13) -0.0040(13)
C8 0.0390(17) 0.055(2) 0.063(2) 0.0000(15) 0.0275(16) -0.0046(16)
C9 0.0402(18) 0.079(3) 0.065(2) 0.0021(17) 0.0302(17) -0.0110(19)
C10 0.0404(18) 0.064(2) 0.066(2) 0.0063(16) 0.0181(16) -0.0184(18)
C11 0.053(2) 0.048(2) 0.089(3) 0.0048(16) 0.029(2) -0.0085(19)
C12 0.0492(19) 0.050(2) 0.071(2) 0.0047(15) 0.0340(17) 0.0023(17)
C13 0.063(3) 0.097(4) 0.100(4) 0.010(3) 0.033(3) -0.036(3)
C14 0.0383(15) 0.0421(17) 0.0366(15) 0.0093(12) 0.0176(13) 0.0027(13)
C15 0.0410(16) 0.0450(18) 0.0356(15) -0.0033(13) 0.0148(13) 0.0016(13)
C16 0.065(2) 0.052(2) 0.064(2) -0.0091(17) 0.0378(19) -0.0066(17)
C17 0.084(3) 0.047(2) 0.076(3) -0.0112(19) 0.039(2) -0.0073(18)
C18 0.069(2) 0.060(2) 0.051(2) -0.0187(18) 0.0202(18) 0.0026(17)
C19 0.062(2) 0.077(3) 0.059(2) -0.0150(19) 0.0363(19) 0.0027(19)
C20 0.0469(18) 0.054(2) 0.0533(19) -0.0017(15) 0.0264(16) 0.0008(16)
C21 0.127(5) 0.078(4) 0.087(4) -0.039(3) 0.053(4) 0.003(3)
N1 0.0353(12) 0.0357(13) 0.0395(13) 0.0021(10) 0.0172(10) 0.0003(10)
N2 0.0471(15) 0.0428(16) 0.0516(15) 0.0024(11) 0.0330(13) 0.0022(12)
N3 0.0548(16) 0.0436(15) 0.0489(15) -0.0040(12) 0.0371(13) -0.0027(12)
O1 0.0879(18) 0.0535(15) 0.0839(18) 0.0034(13) 0.0640(16) 0.0105(13)
O2 0.0733(16) 0.0520(14) 0.0635(15) 0.0044(12) 0.0482(13) -0.0026(11)
F1 0.063(4) 0.126(6) 0.131(6) 0.029(4) 0.044(4) -0.042(5)
F2 0.124(7) 0.159(10) 0.107(5) 0.023(5) 0.040(5) -0.073(5)
F3 0.128(8) 0.071(4) 0.203(11) 0.015(5) 0.084(7) -0.041(6)
F4 0.209(10) 0.102(6) 0.134(6) -0.089(6) 0.078(7) -0.024(5)
F5 0.175(7) 0.070(7) 0.137(7) -0.004(4) 0.072(6) 0.036(5)
F6 0.147(7) 0.129(8) 0.147(8) -0.095(5) 0.081(5) -0.024(5)
F4' 0.115(7) 0.088(7) 0.157(11) -0.060(5) 0.049(6) -0.004(7)
F1' 0.091(7) 0.134(9) 0.197(12) -0.011(6) 0.092(7) -0.084(9)
F5' 0.168(9) 0.055(4) 0.127(7) -0.043(5) 0.082(7) -0.019(5)
F3' 0.071(4) 0.078(6) 0.111(7) 0.003(4) 0.024(5) -0.050(4)
F2' 0.097(8) 0.094(8) 0.118(6) 0.052(6) 0.007(6) -0.025(6)
F6' 0.171(10) 0.067(8) 0.090(6) -0.008(5) 0.075(6) 0.022(4)

loop_
_atom_type_symbol
_atom_type_description
_atom_type_scat_dispersion_real
_atom_type_scat_dispersion_imag
_atom_type_scat_source
C C 0.0033 0.0016 'International Tables Vol C Tables 4.2.6.8 and 6.1.1.4'
H H 0.0000 0.0000 'International Tables Vol C Tables 4.2.6.8 and 6.1.1.4'
N N 0.0061 0.0033 'International Tables Vol C Tables 4.2.6.8 and 6.1.1.4'
O O 0.0106 0.0060 'International Tables Vol C Tables 4.2.6.8 and 6.1.1.4'
F F 0.0171 0.0103 'International Tables Vol C Tables 4.2.6.8 and 6.1.1.4'

loop_
_geom_angle_atom_site_label_1
_geom_angle_atom_site_label_2
_geom_angle_atom_site_label_3
_geom_angle_site_symmetry_1
_geom_angle_site_symmetry_3
_geom_angle
_geom_angle_publ_flag
N1 C1 C2 . . 122.6(3) ?
N1 C1 C6 . . 116.4(2) ?
C2 C1 C6 . . 120.9(3) ?
C1 C2 C3 . . 118.4(3) ?
C1 C2 H2 . . 120.8 ?
C3 C2 H2 . . 120.8 ?
C4 C3 C2 . . 119.8(3) ?
C4 C3 H3 . . 120.1 ?
C2 C3 H3 . . 120.1 ?
C3 C4 C5 . . 118.3(3) ?
C3 C4 H4 . . 120.8 ?
C5 C4 H4 . . 120.8 ?
N1 C5 C4 . . 122.8(3) ?
N1 C5 C14 . . 116.4(2) ?
C4 C5 C14 . . 120.8(3) ?
O1 C6 N2 . . 125.0(3) ?
O1 C6 C1 . . 121.5(3) ?
N2 C6 C1 . . 113.5(2) ?
C12 C7 C8 . . 119.1(3) ?
C12 C7 N2 . . 118.1(3) ?
C8 C7 N2 . . 122.7(3) ?
C9 C8 C7 . . 119.5(3) ?
C9 C8 H8 . . 120.3 ?
C7 C8 H8 . . 120.3 ?
C10 C9 C8 . . 121.2(3) ?
C10 C9 H9 . . 119.4 ?
C8 C9 H9 . . 119.4 ?
C9 C10 C11 . . 119.6(3) ?
C9 C10 C13 . . 121.1(3) ?
C11 C10 C13 . . 119.3(4) ?
C12 C11 C10 . . 119.9(3) ?
C12 C11 H11 . . 120.0 ?
C10 C11 H11 . . 120.0 ?
C11 C12 C7 . . 120.7(3) ?
C11 C12 H12 . . 119.7 ?
C7 C12 H12 . . 119.7 ?
F2 C13 F1 . . 108.7(6) ?
F2 C13 F3' . . 29.8(7) ?
F1 C13 F3' . . 127.3(8) ?
F2 C13 F2' . . 128.5(8) ?
F1 C13 F2' . . 79.0(7) ?
F3' C13 F2' . . 105.0(7) ?
F2 C13 F3 . . 106.7(6) ?
F1 C13 F3 . . 105.2(6) ?
F3' C13 F3 . . 78.8(7) ?
F2' C13 F3 . . 29.3(5) ?
F2 C13 F1' . . 79.9(7) ?
F1 C13 F1' . . 31.5(6) ?
F3' C13 F1' . . 105.0(7) ?
F2' C13 F1' . . 106.9(7) ?
F3 C13 F1' . . 127.2(8) ?
F2 C13 C10 . . 110.7(6) ?
F1 C13 C10 . . 112.1(6) ?
F3' C13 C10 . . 113.9(6) ?
F2' C13 C10 . . 112.7(7) ?
F3 C13 C10 . . 113.1(6) ?
F1' C13 C10 . . 112.7(7) ?
O2 C14 N3 . . 125.2(3) ?
O2 C14 C5 . . 121.6(3) ?
N3 C14 C5 . . 113.2(2) ?
C16 C15 C20 . . 119.2(3) ?
C16 C15 N3 . . 117.3(3) ?
C20 C15 N3 . . 123.5(3) ?
C17 C16 C15 . . 121.0(3) ?
C17 C16 H16 . . 119.5 ?
C15 C16 H16 . . 119.5 ?
C16 C17 C18 . . 120.2(4) ?
C16 C17 H17 . . 119.9 ?
C18 C17 H17 . . 119.9 ?
C19 C18 C17 . . 119.3(3) ?
C19 C18 C21 . . 121.2(4) ?
C17 C18 C21 . . 119.4(4) ?
C18 C19 C20 . . 121.1(3) ?
C18 C19 H19 . . 119.4 ?
C20 C19 H19 . . 119.4 ?
C19 C20 C15 . . 119.1(3) ?
C19 C20 H20 . . 120.4 ?
C15 C20 H20 . . 120.4 ?
F5 C21 F4' . . 118.5(12) ?
F5 C21 F4 . . 111.1(7) ?
F4' C21 F4 . . 78.5(7) ?
F5 C21 F6' . . 23.6(8) ?
F4' C21 F6' . . 106.3(8) ?
F4 C21 F6' . . 131.1(9) ?
F5 C21 F5' . . 79.7(7) ?
F4' C21 F5' . . 108.5(7) ?
F4 C21 F5' . . 35.8(6) ?
F6' C21 F5' . . 102.9(7) ?
F5 C21 F6 . . 105.8(7) ?
F4' C21 F6 . . 24.6(7) ?
F4 C21 F6 . . 102.8(6) ?
F6' C21 F6 . . 87.6(10) ?
F5' C21 F6 . . 129.5(7) ?
F5 C21 C18 . . 114.4(8) ?
F4' C21 C18 . . 116.3(8) ?
F4 C21 C18 . . 112.5(6) ?
F6' C21 C18 . . 108.3(8) ?
F5' C21 C18 . . 113.5(6) ?
F6 C21 C18 . . 109.3(6) ?
C5 N1 C1 . . 118.1(2) ?
C6 N2 C7 . . 129.3(3) ?
C6 N2 H2A . . 117(2) ?
C7 N2 H2A . . 114(2) ?
C14 N3 C15 . . 130.2(3) ?
C14 N3 H3A . . 115(2) ?
C15 N3 H3A . . 115(2) ?

loop_
_geom_bond_atom_site_label_1
_geom_bond_atom_site_label_2
_geom_bond_site_symmetry_2
_geom_bond_distance
_geom_bond_publ_flag
C1 N1 . 1.339(4) ?
C1 C2 . 1.376(4) ?
C1 C6 . 1.502(4) ?
C2 C3 . 1.376(4) ?
C2 H2 . 0.9300 ?
C3 C4 . 1.372(4) ?
C3 H3 . 0.9300 ?
C4 C5 . 1.379(4) ?
C4 H4 . 0.9300 ?
C5 N1 . 1.335(3) ?
C5 C14 . 1.506(4) ?
C6 O1 . 1.217(3) ?
C6 N2 . 1.345(4) ?
C7 C12 . 1.381(5) ?
C7 C8 . 1.394(4) ?
C7 N2 . 1.402(4) ?
C8 C9 . 1.373(5) ?
C8 H8 . 0.9300 ?
C9 C10 . 1.365(5) ?
C9 H9 . 0.9300 ?
C10 C11 . 1.386(5) ?
C10 C13 . 1.488(5) ?
C11 C12 . 1.369(5) ?
C11 H11 . 0.9300 ?
C12 H12 . 0.9300 ?
C13 F2 . 1.330(7) ?
C13 F1 . 1.335(7) ?
C13 F3' . 1.342(8) ?
C13 F2' . 1.355(8) ?
C13 F3 . 1.358(7) ?
C13 F1' . 1.365(8) ?
C14 O2 . 1.216(3) ?
C14 N3 . 1.344(4) ?
C15 C16 . 1.375(5) ?
C15 C20 . 1.393(4) ?
C15 N3 . 1.402(4) ?
C16 C17 . 1.368(5) ?
C16 H16 . 0.9300 ?
C17 C18 . 1.377(5) ?
C17 H17 . 0.9300 ?
C18 C19 . 1.372(5) ?
C18 C21 . 1.484(5) ?
C19 C20 . 1.380(5) ?
C19 H19 . 0.9300 ?
C20 H20 . 0.9300 ?
C21 F5 . 1.326(8) ?
C21 F4' . 1.334(8) ?
C21 F4 . 1.350(7) ?
C21 F6' . 1.371(8) ?
C21 F5' . 1.375(8) ?
C21 F6 . 1.383(8) ?
N2 H2A . 0.84(3) ?
N3 H3A . 0.85(4) ?

loop_
_geom_hbond_atom_site_label_D
_geom_hbond_atom_site_label_H
_geom_hbond_atom_site_label_A
_geom_hbond_site_symmetry_A
_geom_hbond_distance_DH
_geom_hbond_distance_HA
_geom_hbond_distance_DA
_geom_hbond_angle_DHA
N2 H2A O1 4_565 0.84(3) 2.58(3) 3.303(4) 144(3)
N3 H3A O2 4_566 0.85(4) 2.36(4) 3.051(3) 139(3)

loop_
_geom_torsion_atom_site_label_1
_geom_torsion_atom_site_label_2
_geom_torsion_atom_site_label_3
_geom_torsion_atom_site_label_4
_geom_torsion_site_symmetry_1
_geom_torsion_site_symmetry_2
_geom_torsion_site_symmetry_3
_geom_torsion_site_symmetry_4
_geom_torsion
_geom_torsion_publ_flag
N1 C1 C2 C3 . . . . -1.6(5) ?
C6 C1 C2 C3 . . . . 179.6(3) ?
C1 C2 C3 C4 . . . . 0.5(5) ?
C2 C3 C4 C5 . . . . 0.9(5) ?
C3 C4 C5 N1 . . . . -1.5(5) ?
C3 C4 C5 C14 . . . . 177.6(3) ?
N1 C1 C6 O1 . . . . -159.9(3) ?
C2 C1 C6 O1 . . . . 19.0(5) ?
N1 C1 C6 N2 . . . . 18.9(4) ?
C2 C1 C6 N2 . . . . -162.2(3) ?
C12 C7 C8 C9 . . . . -2.3(5) ?
N2 C7 C8 C9 . . . . 178.7(3) ?
C7 C8 C9 C10 . . . . 0.1(5) ?
C8 C9 C10 C11 . . . . 1.3(5) ?
C8 C9 C10 C13 . . . . -175.6(3) ?
C9 C10 C11 C12 . . . . -0.6(5) ?
C13 C10 C11 C12 . . . . 176.3(4) ?
C10 C11 C12 C7 . . . . -1.5(5) ?
C8 C7 C12 C11 . . . . 3.0(5) ?
N2 C7 C12 C11 . . . . -178.0(3) ?
C9 C10 C13 F2 . . . . 75.5(6) ?
C11 C10 C13 F2 . . . . -101.4(6) ?
C9 C10 C13 F1 . . . . -46.1(7) ?
C11 C10 C13 F1 . . . . 137.0(6) ?
C9 C10 C13 F3' . . . . 107.6(7) ?
C11 C10 C13 F3' . . . . -69.4(7) ?
C9 C10 C13 F2' . . . . -133.0(6) ?
C11 C10 C13 F2' . . . . 50.1(7) ?
C9 C10 C13 F3 . . . . -164.8(6) ?
C11 C10 C13 F3 . . . . 18.2(7) ?
C9 C10 C13 F1' . . . . -11.9(7) ?
C11 C10 C13 F1' . . . . 171.2(6) ?
N1 C5 C14 O2 . . . . -161.2(3) ?
C4 C5 C14 O2 . . . . 19.7(4) ?
N1 C5 C14 N3 . . . . 18.6(4) ?
C4 C5 C14 N3 . . . . -160.5(3) ?
C20 C15 C16 C17 . . . . 1.3(5) ?
N3 C15 C16 C17 . . . . -179.7(3) ?
C15 C16 C17 C18 . . . . -1.7(6) ?
C16 C17 C18 C19 . . . . 0.9(6) ?
C16 C17 C18 C21 . . . . 178.5(4) ?
C17 C18 C19 C20 . . . . 0.3(6) ?
C21 C18 C19 C20 . . . . -177.2(4) ?
C18 C19 C20 C15 . . . . -0.7(5) ?
C16 C15 C20 C19 . . . . 0.0(5) ?
N3 C15 C20 C19 . . . . -179.0(3) ?
C19 C18 C21 F5 . . . . 96.4(7) ?
C17 C18 C21 F5 . . . . -81.2(7) ?
C19 C18 C21 F4' . . . . -47.7(8) ?
C17 C18 C21 F4' . . . . 134.7(8) ?
C19 C18 C21 F4 . . . . -135.6(6) ?
C17 C18 C21 F4 . . . . 46.8(7) ?
C19 C18 C21 F6' . . . . 71.8(8) ?
C17 C18 C21 F6' . . . . -105.7(7) ?
C19 C18 C21 F5' . . . . -174.6(6) ?
C17 C18 C21 F5' . . . . 7.8(7) ?
C19 C18 C21 F6 . . . . -22.1(7) ?
C17 C18 C21 F6 . . . . 160.3(6) ?
C4 C5 N1 C1 . . . . 0.6(4) ?
C14 C5 N1 C1 . . . . -178.6(2) ?
C2 C1 N1 C5 . . . . 1.0(4) ?
C6 C1 N1 C5 . . . . 179.9(2) ?
O1 C6 N2 C7 . . . . 2.6(5) ?
C1 C6 N2 C7 . . . . -176.2(3) ?
C12 C7 N2 C6 . . . . 159.3(3) ?
C8 C7 N2 C6 . . . . -21.7(5) ?
O2 C14 N3 C15 . . . . 3.4(5) ?
C5 C14 N3 C15 . . . . -176.4(3) ?
C16 C15 N3 C14 . . . . 161.7(3) ?
C20 C15 N3 C14 . . . . -19.3(5) ?
